data_7021724
loop_
_publ_author_name
'Kumar, Pawan'
'Siddiqui, Mujahuddin M.'
'Reddi, Yerrnaidu'
'Mague, Joel T.'
'Sunoj, Raghavan B.'
'Balakrishna, Maravanji S.'

_publ_section_title
;
 New bisphosphomide ligands,
 1,3-phenylenebis((diphenylphosphino)methanone) and
 (2-bromo-1,3-phenylene)bis((diphenylphosphino)methanone): synthesis,
 coordination behavior, DFT calculations and catalytic studies.
;
_journal_issue 32
_journal_name_full 'Dalton transactions (Cambridge, England : 2003)'
_journal_page_first 11385
_journal_page_last 11399
_journal_paper_doi 10.1039/c3dt51046h
_journal_volume 42
_journal_year 2013
_chemical_formula_moiety 'C64 H48 Cl2 Cu2 O4 P4, 4(C2 H3 N)'
_chemical_formula_sum 'C72 H60 Cl2 Cu2 N4 O4 P4'
_chemical_formula_weight 1367.10
_chemical_name_systematic
;
Di-\m-chlorobis(\m-(3-diphenylphosphanecarbonylphenyl)
diphenylphosphanylmethanone)dicopper(I)

;
_space_group_IT_number 2
_symmetry_cell_setting triclinic
_symmetry_space_group_name_Hall '-P 1'
_symmetry_space_group_name_H-M 'P -1'
_atom_sites_solution_hydrogens geom
_atom_sites_solution_primary Patterson
_atom_sites_solution_secondary difmap
_audit_creation_method SHELXL-97
_cell_angle_alpha 91.137(2)
_cell_angle_beta 91.028(2)
_cell_angle_gamma 112.604(2)
_cell_formula_units_Z 2
_cell_length_a 14.1567(18)
_cell_length_b 14.4395(18)
_cell_length_c 17.487(2)
_cell_measurement_reflns_used 4943
_cell_measurement_temperature 100(2)
_cell_measurement_theta_max 28.14
_cell_measurement_theta_min 2.33
_cell_volume 3298.1(7)
_computing_cell_refinement 'Bruker SAINT (Bruker-AXS 2008)'
_computing_data_collection 'Bruker APEX2 (Bruker-AXS, 2009)'
_computing_data_reduction 'Bruker SAINT (Bruker-AXS 2008)'
_computing_molecular_graphics 'Bruker SHELXTL(Bruker-AXS 2008a)'
_computing_publication_material 'Bruker SHELXTL(Bruker-AXS 2008a)'
_computing_structure_refinement 'SHELXL-97 (Sheldrick, 2008)'
_computing_structure_solution 'SHELXS-97 (Sheldrick, 2008)'
_diffrn_ambient_temperature 100(2)
_diffrn_measured_fraction_theta_full 0.989
_diffrn_measured_fraction_theta_max 0.989
_diffrn_measurement_device_type 'Bruker APEX-I CCD'
_diffrn_measurement_method '\f and \w scans'
_diffrn_radiation_monochromator graphite
_diffrn_radiation_source 'fine-focus sealed tube'
_diffrn_radiation_type MoK\a
_diffrn_radiation_wavelength 0.71073
_diffrn_reflns_av_R_equivalents 0.0583
_diffrn_reflns_av_sigmaI/netI 0.0553
_diffrn_reflns_limit_h_max 18
_diffrn_reflns_limit_h_min -18
_diffrn_reflns_limit_k_max 19
_diffrn_reflns_limit_k_min -19
_diffrn_reflns_limit_l_max 23
_diffrn_reflns_limit_l_min 0
_diffrn_reflns_number 29488
_diffrn_reflns_theta_full 28.00
_diffrn_reflns_theta_max 28.00
_diffrn_reflns_theta_min 2.07
_exptl_absorpt_coefficient_mu 0.875
_exptl_absorpt_correction_T_max 0.8918
_exptl_absorpt_correction_T_min 0.7612
_exptl_absorpt_correction_type multi-scan
_exptl_absorpt_process_details 'TWINABS (Sheldrick, 2008b)'
_exptl_crystal_colour yellow
_exptl_crystal_density_diffrn 1.377
_exptl_crystal_density_method 'not measured'
_exptl_crystal_description Block
_exptl_crystal_F_000 1408
_exptl_crystal_size_max 0.24
_exptl_crystal_size_mid 0.19
_exptl_crystal_size_min 0.13
_refine_diff_density_max 0.762
_refine_diff_density_min -0.572
_refine_diff_density_rms 0.086
_refine_ls_extinction_method none
_refine_ls_goodness_of_fit_ref 1.019
_refine_ls_hydrogen_treatment constr
_refine_ls_matrix_type full
_refine_ls_number_parameters 796
_refine_ls_number_reflns 16007
_refine_ls_number_restraints 0
_refine_ls_restrained_S_all 1.019
_refine_ls_R_factor_all 0.0614
_refine_ls_R_factor_gt 0.0415
_refine_ls_shift/su_max 0.001
_refine_ls_shift/su_mean 0.000
_refine_ls_structure_factor_coef Fsqd
_refine_ls_weighting_details 'calc w=1/[\s^2^(Fo^2^)+(0.0494P)^2^+2.4716P] where P=(Fo^2^+2Fc^2^)/3'
_refine_ls_weighting_scheme calc
_refine_ls_wR_factor_gt 0.0994
_refine_ls_wR_factor_ref 0.1141
_reflns_number_gt 12638
_reflns_number_total 16027
_reflns_threshold_expression >2sigma(I)
_cod_data_source_file c3dt51046h.txt
_cod_data_source_block msb413_0m
_cod_depositor_comments
;
The following automatic conversions were performed:

'_symmetry_cell_setting' value 'Triclinic' changed to 'triclinic'
according to /home/saulius/struct/CIF-dictionaries/cif_core.dic
dictionary named 'cif_core.dic' version 2.4.2 from 2011-04-26.

Automatic conversion script
Id: cif_fix_values 1891 2012-01-12 08:04:46Z andrius 
;
_cod_original_sg_symbol_H-M P-1
_cod_database_code 7021724

loop_
_symmetry_equiv_pos_as_xyz
'x, y, z'
'-x, -y, -z'

loop_
_atom_site_label
_atom_site_type_symbol
_atom_site_fract_x
_atom_site_fract_y
_atom_site_fract_z
_atom_site_U_iso_or_equiv
_atom_site_adp_type
_atom_site_occupancy
_atom_site_symmetry_multiplicity
_atom_site_calc_flag
_atom_site_refinement_flags
Cu1 Cu 0.81549(3) 0.68479(3) 0.75343(3) 0.01681(10) Uani 1 1 d .
Cu2 Cu 0.70251(3) 0.83636(3) 0.75337(3) 0.01702(11) Uani 1 1 d .
Cl1 Cl 0.75532(9) 0.75660(8) 0.65086(3) 0.02056(13) Uani 1 1 d .
Cl2 Cl 0.76349(9) 0.76476(8) 0.85310(3) 0.01953(13) Uani 1 1 d .
P1 P 0.73458(8) 0.51621(7) 0.74350(6) 0.0175(2) Uani 1 1 d .
P2 P 0.53056(7) 0.78952(7) 0.75181(6) 0.0169(2) Uani 1 1 d .
P3 P 0.78318(8) 1.00402(7) 0.74294(6) 0.0176(2) Uani 1 1 d .
P4 P 0.98711(7) 0.73135(7) 0.75123(6) 0.0167(2) Uani 1 1 d .
O1 O 0.5860(2) 0.3972(2) 0.64250(19) 0.0358(8) Uani 1 1 d .
O2 O 0.4181(3) 0.7031(2) 0.87418(18) 0.0396(8) Uani 1 1 d .
O3 O 0.9266(2) 1.1194(2) 0.64540(18) 0.0339(7) Uani 1 1 d .
O4 O 1.1131(3) 0.8276(2) 0.87155(18) 0.0412(8) Uani 1 1 d .
C1 C 0.8051(3) 0.4662(3) 0.6801(2) 0.0230(9) Uani 1 1 d .
C2 C 0.8283(3) 0.5114(3) 0.6100(2) 0.0271(9) Uani 1 1 d .
H2 H 0.8066 0.5640 0.5977 0.033 Uiso 1 1 calc R
C3 C 0.8832(3) 0.4802(3) 0.5576(3) 0.0345(11) Uani 1 1 d .
H3 H 0.8994 0.5117 0.5097 0.041 Uiso 1 1 calc R
C4 C 0.9141(4) 0.4037(3) 0.5751(3) 0.0479(15) Uani 1 1 d .
H4 H 0.9508 0.3816 0.5390 0.057 Uiso 1 1 calc R
C5 C 0.8920(4) 0.3592(3) 0.6448(4) 0.0496(14) Uani 1 1 d .
H5 H 0.9135 0.3063 0.6567 0.060 Uiso 1 1 calc R
C6 C 0.8383(4) 0.3909(3) 0.6980(3) 0.0371(11) Uani 1 1 d .
H6 H 0.8245 0.3609 0.7466 0.045 Uiso 1 1 calc R
C7 C 0.7119(3) 0.4457(3) 0.8302(2) 0.0201(8) Uani 1 1 d .
C8 C 0.7471(3) 0.4967(3) 0.9001(2) 0.0267(8) Uani 1 1 d .
H8 H 0.7815 0.5677 0.9018 0.032 Uiso 1 1 calc R
C9 C 0.7318(4) 0.4440(4) 0.9674(3) 0.0380(10) Uani 1 1 d .
H9 H 0.7555 0.4789 1.0149 0.046 Uiso 1 1 calc R
C10 C 0.6820(4) 0.3407(4) 0.9651(3) 0.0397(12) Uani 1 1 d .
H10 H 0.6729 0.3046 1.0111 0.048 Uiso 1 1 calc R
C11 C 0.6454(4) 0.2898(3) 0.8961(3) 0.0352(10) Uani 1 1 d .
H11 H 0.6106 0.2189 0.8949 0.042 Uiso 1 1 calc R
C12 C 0.6593(3) 0.3417(3) 0.8292(3) 0.0283(10) Uani 1 1 d .
H12 H 0.6328 0.3065 0.7821 0.034 Uiso 1 1 calc R
C13 C 0.6022(3) 0.4530(3) 0.6983(2) 0.0211(8) Uani 1 1 d .
C14 C 0.5186(3) 0.4720(3) 0.7372(2) 0.0198(9) Uani 1 1 d .
C15 C 0.4269(3) 0.3908(3) 0.7497(4) 0.0317(10) Uani 1 1 d .
H15 H 0.4175 0.3251 0.7320 0.038 Uiso 1 1 calc R
C16 C 0.3497(4) 0.4075(3) 0.7883(3) 0.0406(12) Uani 1 1 d .
H16 H 0.2877 0.3527 0.7981 0.049 Uiso 1 1 calc R
C17 C 0.3627(3) 0.5038(3) 0.8126(3) 0.0308(11) Uani 1 1 d .
H17 H 0.3103 0.5144 0.8402 0.037 Uiso 1 1 calc R
C18 C 0.4515(3) 0.5843(3) 0.7969(2) 0.0220(8) Uani 1 1 d .
C19 C 0.5306(3) 0.5679(3) 0.7599(2) 0.0194(8) Uani 1 1 d .
H19 H 0.5925 0.6229 0.7503 0.023 Uiso 1 1 calc R
C20 C 0.4582(3) 0.6868(3) 0.8181(2) 0.0230(8) Uani 1 1 d .
C21 C 0.4591(3) 0.7367(3) 0.6633(2) 0.0193(8) Uani 1 1 d .
C22 C 0.3525(3) 0.6932(3) 0.6612(2) 0.0234(9) Uani 1 1 d .
H22 H 0.3158 0.6885 0.7068 0.028 Uiso 1 1 calc R
C23 C 0.3001(3) 0.6570(3) 0.5923(3) 0.0306(10) Uani 1 1 d .
H23 H 0.2275 0.6266 0.5911 0.037 Uiso 1 1 calc R
C24 C 0.3527(3) 0.6646(3) 0.5254(2) 0.0272(9) Uani 1 1 d .
H24 H 0.3159 0.6411 0.4783 0.033 Uiso 1 1 calc R
C25 C 0.4583(3) 0.7062(3) 0.5266(2) 0.0238(9) Uani 1 1 d .
H25 H 0.4943 0.7103 0.4807 0.029 Uiso 1 1 calc R
C26 C 0.5116(3) 0.7419(3) 0.5957(2) 0.0205(8) Uani 1 1 d .
H26 H 0.5843 0.7702 0.5968 0.025 Uiso 1 1 calc R
C27 C 0.4862(3) 0.8879(3) 0.7799(2) 0.0234(9) Uani 1 1 d .
C28 C 0.4449(3) 0.9320(3) 0.7258(3) 0.0295(10) Uani 1 1 d .
H28 H 0.4356 0.9078 0.6741 0.035 Uiso 1 1 calc R
C29 C 0.4172(3) 1.0112(3) 0.7467(4) 0.0388(11) Uani 1 1 d .
H29 H 0.3891 1.0410 0.7094 0.047 Uiso 1 1 calc R
C30 C 0.4306(3) 1.0468(3) 0.8217(3) 0.0414(12) Uani 1 1 d .
H30 H 0.4114 1.1008 0.8361 0.050 Uiso 1 1 calc R
C31 C 0.4719(3) 1.0035(3) 0.8758(3) 0.0397(11) Uani 1 1 d .
H31 H 0.4802 1.0276 0.9275 0.048 Uiso 1 1 calc R
C32 C 0.5016(3) 0.9246(3) 0.8554(3) 0.0311(10) Uani 1 1 d .
H32 H 0.5320 0.8965 0.8924 0.037 Uiso 1 1 calc R
C33 C 0.7094(3) 1.0481(3) 0.6782(2) 0.0238(9) Uani 1 1 d .
C34 C 0.6805(3) 0.9953(3) 0.6083(2) 0.0252(9) Uani 1 1 d .
H34 H 0.6996 0.9401 0.5980 0.030 Uiso 1 1 calc R
C35 C 0.6244(3) 1.0222(3) 0.5538(3) 0.0337(11) Uani 1 1 d .
H35 H 0.6047 0.9856 0.5065 0.040 Uiso 1 1 calc R
C36 C 0.5972(3) 1.1026(3) 0.5690(3) 0.0371(11) Uani 1 1 d .
H36 H 0.5591 1.1217 0.5316 0.044 Uiso 1 1 calc R
C37 C 0.6244(4) 1.1550(3) 0.6370(3) 0.0418(12) Uani 1 1 d .
H37 H 0.6055 1.2106 0.6463 0.050 Uiso 1 1 calc R
C38 C 0.6796(3) 1.1280(3) 0.6931(3) 0.0327(10) Uani 1 1 d .
H38 H 0.6968 1.1637 0.7409 0.039 Uiso 1 1 calc R
C39 C 0.8065(3) 1.0808(3) 0.8304(2) 0.0216(9) Uani 1 1 d .
C40 C 0.7682(3) 1.0352(3) 0.8976(2) 0.0255(8) Uani 1 1 d .
H40 H 0.7329 0.9644 0.8981 0.031 Uiso 1 1 calc R
C41 C 0.7807(4) 1.0917(3) 0.9648(3) 0.0324(10) Uani 1 1 d .
H41 H 0.7534 1.0600 1.0111 0.039 Uiso 1 1 calc R
C42 C 0.8333(4) 1.1948(3) 0.9641(2) 0.0337(10) Uani 1 1 d .
H42 H 0.8413 1.2338 1.0100 0.040 Uiso 1 1 calc R
C43 C 0.8738(3) 1.2412(3) 0.8979(3) 0.0326(10) Uani 1 1 d .
H43 H 0.9099 1.3119 0.8982 0.039 Uiso 1 1 calc R
C44 C 0.8620(3) 1.1848(3) 0.8303(2) 0.0256(9) Uani 1 1 d .
H44 H 0.8913 1.2166 0.7846 0.031 Uiso 1 1 calc R
C45 C 0.9130(3) 1.0661(3) 0.6994(2) 0.0223(8) Uani 1 1 d .
C46 C 0.9999(3) 1.0501(3) 0.7386(3) 0.0231(10) Uani 1 1 d .
C47 C 1.0931(3) 1.1308(3) 0.7511(3) 0.0312(10) Uani 1 1 d .
H47 H 1.1014 1.1954 0.7340 0.037 Uiso 1 1 calc R
C48 C 1.1731(3) 1.1172(3) 0.7880(3) 0.0378(12) Uani 1 1 d .
H48 H 1.2359 1.1728 0.7975 0.045 Uiso 1 1 calc R
C49 C 1.1628(3) 1.0229(3) 0.8115(3) 0.0286(10) Uani 1 1 d .
H49 H 1.2176 1.0140 0.8380 0.034 Uiso 1 1 calc R
C50 C 1.0712(3) 0.9410(3) 0.7959(2) 0.0192(9) Uani 1 1 d .
C51 C 0.9888(3) 0.9541(3) 0.7610(2) 0.0183(8) Uani 1 1 d .
H51 H 0.9257 0.8987 0.7524 0.022 Uiso 1 1 calc R
C52 C 1.0662(3) 0.8393(3) 0.8167(2) 0.0232(8) Uani 1 1 d .
C53 C 1.0320(3) 0.6355(3) 0.7815(2) 0.0212(8) Uani 1 1 d .
C54 C 1.0758(3) 0.5890(3) 0.7302(3) 0.0308(10) Uani 1 1 d .
H54 H 1.0860 0.6098 0.6787 0.037 Uiso 1 1 calc R
C55 C 1.1046(3) 0.5119(3) 0.7547(4) 0.0419(12) Uani 1 1 d .
H55 H 1.1339 0.4800 0.7198 0.050 Uiso 1 1 calc R
C56 C 1.0908(3) 0.4822(3) 0.8288(3) 0.0428(13) Uani 1 1 d .
H56 H 1.1113 0.4303 0.8455 0.051 Uiso 1 1 calc R
C57 C 1.0472(3) 0.5272(3) 0.8792(3) 0.0371(11) Uani 1 1 d .
H57 H 1.0379 0.5063 0.9306 0.044 Uiso 1 1 calc R
C58 C 1.0168(3) 0.6027(3) 0.8558(3) 0.0285(9) Uani 1 1 d .
H58 H 0.9853 0.6322 0.8909 0.034 Uiso 1 1 calc R
C59 C 1.0519(3) 0.7757(3) 0.6621(2) 0.0184(8) Uani 1 1 d .
C60 C 1.1589(3) 0.8193(3) 0.6599(2) 0.0244(9) Uani 1 1 d .
H60 H 1.1990 0.8287 0.7056 0.029 Uiso 1 1 calc R
C61 C 1.2059(3) 0.8484(3) 0.5910(2) 0.0266(9) Uani 1 1 d .
H61 H 1.2784 0.8780 0.5894 0.032 Uiso 1 1 calc R
C62 C 1.1469(3) 0.8345(3) 0.5235(2) 0.0249(9) Uani 1 1 d .
H62 H 1.1793 0.8540 0.4761 0.030 Uiso 1 1 calc R
C63 C 1.0420(3) 0.7928(3) 0.5260(2) 0.0242(9) Uani 1 1 d .
H63 H 1.0021 0.7836 0.4801 0.029 Uiso 1 1 calc R
C64 C 0.9945(3) 0.7642(3) 0.5943(2) 0.0216(9) Uani 1 1 d .
H64 H 0.9219 0.7364 0.5954 0.026 Uiso 1 1 calc R
N1 N 0.8201(4) 0.6450(4) 0.3981(4) 0.0677(16) Uani 1 1 d .
C65 C 0.7461(5) 0.6222(4) 0.4266(4) 0.0554(16) Uani 1 1 d .
C66 C 0.6457(4) 0.5912(4) 0.4638(4) 0.0664(19) Uani 1 1 d .
H66A H 0.6561 0.6159 0.5172 0.100 Uiso 1 1 calc R
H66B H 0.6124 0.5178 0.4623 0.100 Uiso 1 1 calc R
H66C H 0.6022 0.6194 0.4367 0.100 Uiso 1 1 calc R
N2 N 0.6718(4) 0.8419(4) 0.3995(4) 0.0643(15) Uani 1 1 d .
C67 C 0.7494(5) 0.8694(4) 0.4258(4) 0.0537(16) Uani 1 1 d .
C68 C 0.8538(4) 0.9077(4) 0.4607(5) 0.070(2) Uani 1 1 d .
H68A H 0.8947 0.8753 0.4353 0.106 Uiso 1 1 calc R
H68B H 0.8499 0.8927 0.5153 0.106 Uiso 1 1 calc R
H68C H 0.8861 0.9805 0.4548 0.106 Uiso 1 1 calc R
N3 N 0.6483(4) 0.8345(3) 0.0354(3) 0.0655(13) Uani 1 1 d .
C69 C 0.6182(4) 0.7518(4) 0.0222(3) 0.0410(10) Uani 1 1 d .
C70 C 0.5798(4) 0.6449(3) 0.0042(3) 0.0445(11) Uani 1 1 d .
H70A H 0.5942 0.6099 0.0475 0.067 Uiso 1 1 calc R
H70B H 0.6136 0.6329 -0.0412 0.067 Uiso 1 1 calc R
H70C H 0.5058 0.6197 -0.0060 0.067 Uiso 1 1 calc R
N4 N 0.1644(3) 0.3163(3) 0.9381(3) 0.0512(11) Uani 1 1 d .
C71 C 0.1232(3) 0.2368(3) 0.9562(3) 0.0391(10) Uani 1 1 d .
C72 C 0.0685(4) 0.1335(3) 0.9791(3) 0.0454(11) Uani 1 1 d .
H72A H 0.0163 0.0973 0.9399 0.068 Uiso 1 1 calc R
H72B H 0.0355 0.1334 1.0279 0.068 Uiso 1 1 calc R
H72C H 0.1169 0.1003 0.9849 0.068 Uiso 1 1 calc R

loop_
_atom_site_aniso_label
_atom_site_aniso_U_11
_atom_site_aniso_U_22
_atom_site_aniso_U_33
_atom_site_aniso_U_23
_atom_site_aniso_U_13
_atom_site_aniso_U_12
Cu1 0.0155(2) 0.0144(2) 0.0227(2) 0.00058(18) 0.0010(2) 0.0081(2)
Cu2 0.0160(2) 0.0149(2) 0.0222(2) 0.00079(19) -0.0002(2) 0.0082(2)
Cl1 0.0210(3) 0.0263(3) 0.0204(3) 0.0000(5) -0.0008(5) 0.0158(2)
Cl2 0.0247(3) 0.0202(3) 0.0181(3) 0.0005(4) -0.0002(5) 0.0135(2)
P1 0.0186(5) 0.0133(5) 0.0221(5) -0.0005(4) 0.0022(4) 0.0077(4)
P2 0.0145(5) 0.0185(5) 0.0198(5) -0.0017(4) -0.0006(4) 0.0088(4)
P3 0.0176(5) 0.0148(5) 0.0219(5) 0.0016(4) -0.0022(4) 0.0081(5)
P4 0.0156(5) 0.0171(5) 0.0198(5) 0.0028(4) -0.0001(4) 0.0089(4)
O1 0.0307(17) 0.0396(18) 0.0382(19) -0.0166(14) -0.0074(15) 0.0161(15)
O2 0.053(2) 0.0394(18) 0.0319(18) 0.0029(14) 0.0206(16) 0.0234(16)
O3 0.0326(17) 0.0380(17) 0.0335(18) 0.0201(14) 0.0060(14) 0.0151(15)
O4 0.056(2) 0.0319(16) 0.0363(18) -0.0037(13) -0.0261(17) 0.0190(16)
C1 0.020(2) 0.0178(19) 0.030(2) -0.0030(16) 0.0088(18) 0.0058(17)
C2 0.022(2) 0.022(2) 0.034(3) -0.0030(17) 0.0047(19) 0.0046(19)
C3 0.032(3) 0.030(2) 0.031(3) -0.0055(18) 0.015(2) 0.000(2)
C4 0.041(3) 0.027(2) 0.073(4) -0.009(2) 0.033(3) 0.010(2)
C5 0.051(3) 0.026(2) 0.081(4) 0.010(2) 0.033(3) 0.023(2)
C6 0.039(3) 0.023(2) 0.056(3) 0.006(2) 0.016(2) 0.018(2)
C7 0.020(2) 0.0166(18) 0.026(2) 0.0004(15) 0.0009(16) 0.0089(16)
C8 0.029(2) 0.025(2) 0.029(2) -0.0004(15) -0.0001(16) 0.0144(18)
C9 0.049(3) 0.047(3) 0.027(2) 0.0051(18) 0.0056(19) 0.027(2)
C10 0.052(3) 0.048(3) 0.030(3) 0.018(2) 0.020(2) 0.030(3)
C11 0.039(3) 0.028(2) 0.040(3) 0.0112(19) 0.011(2) 0.013(2)
C12 0.030(2) 0.022(2) 0.031(2) 0.0013(17) 0.0064(19) 0.007(2)
C13 0.024(2) 0.0158(18) 0.025(2) -0.0020(16) 0.0035(17) 0.0093(17)
C14 0.012(2) 0.022(2) 0.025(2) -0.0005(16) -0.0005(16) 0.0065(18)
C15 0.021(2) 0.022(2) 0.048(3) -0.004(2) 0.005(2) 0.006(2)
C16 0.021(2) 0.031(2) 0.064(3) 0.006(2) 0.008(2) 0.003(2)
C17 0.022(2) 0.035(3) 0.039(3) 0.005(2) 0.008(2) 0.014(2)
C18 0.021(2) 0.025(2) 0.022(2) 0.0012(16) 0.0001(17) 0.0120(18)
C19 0.0150(19) 0.021(2) 0.020(2) -0.0005(15) 0.0010(16) 0.0052(17)
C20 0.021(2) 0.025(2) 0.025(2) 0.0016(16) 0.0022(17) 0.0102(17)
C21 0.016(2) 0.0169(19) 0.027(2) 0.0025(15) 0.0002(17) 0.0090(17)
C22 0.020(2) 0.030(2) 0.021(2) -0.0049(16) 0.0000(17) 0.012(2)
C23 0.018(2) 0.038(3) 0.036(3) -0.004(2) -0.002(2) 0.011(2)
C24 0.025(2) 0.034(2) 0.025(2) -0.0038(17) -0.0076(19) 0.014(2)
C25 0.027(2) 0.028(2) 0.020(2) 0.0008(16) 0.0018(17) 0.015(2)
C26 0.019(2) 0.021(2) 0.025(2) 0.0022(16) -0.0005(17) 0.0125(18)
C27 0.017(2) 0.022(2) 0.034(2) -0.0066(16) -0.0002(17) 0.0112(17)
C28 0.023(2) 0.026(2) 0.043(3) -0.0051(18) -0.0053(19) 0.0142(19)
C29 0.027(2) 0.030(2) 0.064(3) -0.011(2) -0.012(2) 0.017(2)
C30 0.023(2) 0.029(2) 0.073(4) -0.014(2) 0.001(2) 0.012(2)
C31 0.037(3) 0.033(2) 0.047(3) -0.019(2) 0.002(2) 0.013(2)
C32 0.029(2) 0.032(2) 0.033(2) -0.0079(18) 0.0012(19) 0.013(2)
C33 0.022(2) 0.018(2) 0.032(2) 0.0032(16) -0.0010(18) 0.0073(18)
C34 0.025(2) 0.023(2) 0.025(2) 0.0046(16) -0.0033(18) 0.0070(19)
C35 0.030(3) 0.030(2) 0.036(3) 0.0091(19) -0.007(2) 0.006(2)
C36 0.029(2) 0.034(3) 0.047(3) 0.012(2) -0.013(2) 0.011(2)
C37 0.044(3) 0.029(2) 0.059(3) 0.002(2) -0.017(3) 0.022(2)
C38 0.033(2) 0.024(2) 0.045(3) -0.0067(19) -0.015(2) 0.017(2)
C39 0.022(2) 0.021(2) 0.022(2) -0.0016(15) -0.0063(17) 0.0093(18)
C40 0.027(2) 0.024(2) 0.026(2) -0.0007(15) -0.0014(16) 0.0094(17)
C41 0.040(2) 0.034(2) 0.022(2) 0.0017(16) 0.0008(18) 0.014(2)
C42 0.048(3) 0.027(2) 0.030(2) -0.0065(16) -0.0092(19) 0.019(2)
C43 0.039(2) 0.021(2) 0.037(2) -0.0056(17) -0.011(2) 0.0118(19)
C44 0.030(2) 0.017(2) 0.030(2) 0.0005(16) -0.0024(18) 0.0099(18)
C45 0.023(2) 0.0189(19) 0.026(2) 0.0034(16) 0.0067(18) 0.0088(17)
C46 0.029(3) 0.018(2) 0.025(2) -0.0005(16) 0.0015(19) 0.011(2)
C47 0.027(3) 0.015(2) 0.050(3) 0.005(2) 0.006(2) 0.006(2)
C48 0.021(2) 0.019(2) 0.068(3) -0.001(2) -0.007(2) 0.0022(18)
C49 0.016(2) 0.026(2) 0.043(3) -0.0038(18) -0.0046(19) 0.0064(17)
C50 0.019(2) 0.017(2) 0.022(2) -0.0033(15) -0.0017(17) 0.0085(17)
C51 0.019(2) 0.0174(19) 0.019(2) 0.0010(14) 0.0022(16) 0.0080(17)
C52 0.023(2) 0.025(2) 0.024(2) 0.0021(16) -0.0020(17) 0.0122(18)
C53 0.0138(18) 0.0190(19) 0.032(2) 0.0079(15) 0.0017(16) 0.0075(16)
C54 0.027(2) 0.025(2) 0.046(3) 0.0134(18) 0.012(2) 0.015(2)
C55 0.032(3) 0.032(2) 0.073(3) 0.015(2) 0.015(3) 0.024(2)
C56 0.029(2) 0.032(2) 0.077(4) 0.028(2) 0.006(2) 0.021(2)
C57 0.031(2) 0.035(2) 0.046(3) 0.020(2) -0.001(2) 0.012(2)
C58 0.025(2) 0.025(2) 0.037(2) 0.0100(17) 0.0020(18) 0.0111(18)
C59 0.019(2) 0.0187(19) 0.020(2) 0.0039(15) 0.0034(16) 0.0104(17)
C60 0.018(2) 0.026(2) 0.030(2) 0.0034(17) -0.0034(18) 0.0095(19)
C61 0.019(2) 0.033(2) 0.029(2) 0.0065(18) 0.0053(18) 0.011(2)
C62 0.026(2) 0.028(2) 0.023(2) 0.0081(16) 0.0063(18) 0.013(2)
C63 0.025(2) 0.026(2) 0.025(2) 0.0010(16) -0.0017(18) 0.014(2)
C64 0.019(2) 0.020(2) 0.026(2) 0.0021(16) 0.0005(18) 0.0081(18)
N1 0.049(3) 0.057(3) 0.101(5) -0.004(3) 0.016(3) 0.025(3)
C65 0.060(4) 0.040(3) 0.069(4) -0.015(3) -0.015(4) 0.024(3)
C66 0.049(3) 0.040(3) 0.125(6) 0.015(3) 0.006(4) 0.032(3)
N2 0.039(3) 0.053(3) 0.102(5) 0.010(3) -0.004(3) 0.018(3)
C67 0.066(4) 0.044(3) 0.066(4) 0.016(3) 0.030(4) 0.035(3)
C68 0.043(3) 0.052(4) 0.126(6) 0.001(4) 0.006(4) 0.029(3)
N3 0.071(3) 0.051(3) 0.071(3) -0.018(2) 0.021(3) 0.020(2)
C69 0.037(3) 0.045(3) 0.041(3) -0.004(2) 0.014(2) 0.016(2)
C70 0.043(3) 0.038(2) 0.053(3) 0.002(2) -0.002(2) 0.015(2)
N4 0.053(3) 0.042(2) 0.059(3) 0.011(2) -0.016(2) 0.019(2)
C71 0.036(2) 0.035(2) 0.045(3) 0.003(2) -0.0069(19) 0.013(2)
C72 0.045(3) 0.034(2) 0.050(3) -0.001(2) -0.001(2) 0.009(2)

loop_
_atom_type_symbol
_atom_type_description
_atom_type_scat_dispersion_real
_atom_type_scat_dispersion_imag
_atom_type_scat_source
C C 0.0033 0.0016 'International Tables Vol C Tables 4.2.6.8 and 6.1.1.4'
H H 0.0000 0.0000 'International Tables Vol C Tables 4.2.6.8 and 6.1.1.4'
N N 0.0061 0.0033 'International Tables Vol C Tables 4.2.6.8 and 6.1.1.4'
O O 0.0106 0.0060 'International Tables Vol C Tables 4.2.6.8 and 6.1.1.4'
P P 0.1023 0.0942 'International Tables Vol C Tables 4.2.6.8 and 6.1.1.4'
Cl Cl 0.1484 0.1585 'International Tables Vol C Tables 4.2.6.8 and 6.1.1.4'
Cu Cu 0.3201 1.2651 'International Tables Vol C Tables 4.2.6.8 and 6.1.1.4'

loop_
_geom_angle_atom_site_label_1
_geom_angle_atom_site_label_2
_geom_angle_atom_site_label_3
_geom_angle
P1 Cu1 P4 111.09(4)
P1 Cu1 Cl2 116.00(4)
P4 Cu1 Cl2 112.88(4)
P1 Cu1 Cl1 108.35(4)
P4 Cu1 Cl1 111.15(4)
Cl2 Cu1 Cl1 96.35(3)
P3 Cu2 P2 111.35(4)
P3 Cu2 Cl2 115.65(4)
P2 Cu2 Cl2 113.11(4)
P3 Cu2 Cl1 108.08(4)
P2 Cu2 Cl1 111.44(4)
Cl2 Cu2 Cl1 96.14(3)
Cu1 Cl1 Cu2 82.96(2)
Cu1 Cl2 Cu2 84.55(2)
C7 P1 C1 107.64(18)
C7 P1 C13 97.65(18)
C1 P1 C13 99.38(18)
C7 P1 Cu1 118.31(13)
C1 P1 Cu1 109.15(13)
C13 P1 Cu1 122.40(11)
C21 P2 C27 103.92(17)
C21 P2 C20 99.06(17)
C27 P2 C20 101.60(18)
C21 P2 Cu2 118.40(13)
C27 P2 Cu2 115.12(13)
C20 P2 Cu2 116.16(13)
C33 P3 C39 107.04(18)
C33 P3 C45 98.82(19)
C39 P3 C45 98.67(19)
C33 P3 Cu2 108.89(13)
C39 P3 Cu2 117.38(14)
C45 P3 Cu2 123.64(12)
C53 P4 C59 104.69(17)
C53 P4 C52 100.72(17)
C59 P4 C52 99.05(18)
C53 P4 Cu1 114.33(13)
C59 P4 Cu1 118.66(13)
C52 P4 Cu1 116.78(13)
C6 C1 C2 119.5(4)
C6 C1 P1 125.0(3)
C2 C1 P1 115.4(3)
C1 C2 C3 120.3(4)
C1 C2 H2 119.8
C3 C2 H2 119.8
C4 C3 C2 119.8(5)
C4 C3 H3 120.1
C2 C3 H3 120.1
C3 C4 C5 120.1(4)
C3 C4 H4 119.9
C5 C4 H4 119.9
C4 C5 C6 120.4(4)
C4 C5 H5 119.8
C6 C5 H5 119.8
C1 C6 C5 119.8(5)
C1 C6 H6 120.1
C5 C6 H6 120.1
C12 C7 C8 119.1(4)
C12 C7 P1 121.8(3)
C8 C7 P1 119.1(3)
C9 C8 C7 120.1(4)
C9 C8 H8 120.0
C7 C8 H8 120.0
C10 C9 C8 120.1(4)
C10 C9 H9 120.0
C8 C9 H9 120.0
C9 C10 C11 120.1(4)
C9 C10 H10 119.9
C11 C10 H10 119.9
C12 C11 C10 120.2(4)
C12 C11 H11 119.9
C10 C11 H11 119.9
C11 C12 C7 120.4(4)
C11 C12 H12 119.8
C7 C12 H12 119.8
O1 C13 C14 122.0(4)
O1 C13 P1 121.8(3)
C14 C13 P1 116.1(3)
C19 C14 C15 120.4(4)
C19 C14 C13 120.7(3)
C15 C14 C13 118.8(3)
C16 C15 C14 119.1(4)
C16 C15 H15 120.4
C14 C15 H15 120.4
C17 C16 C15 120.3(4)
C17 C16 H16 119.8
C15 C16 H16 119.8
C18 C17 C16 120.3(4)
C18 C17 H17 119.8
C16 C17 H17 119.8
C17 C18 C19 119.8(3)
C17 C18 C20 118.3(3)
C19 C18 C20 121.9(4)
C14 C19 C18 119.9(4)
C14 C19 H19 120.0
C18 C19 H19 120.0
O2 C20 C18 121.8(4)
O2 C20 P2 121.7(3)
C18 C20 P2 116.5(3)
C22 C21 C26 119.2(4)
C22 C21 P2 121.3(3)
C26 C21 P2 119.5(3)
C23 C22 C21 119.9(4)
C23 C22 H22 120.1
C21 C22 H22 120.1
C24 C23 C22 120.5(4)
C24 C23 H23 119.7
C22 C23 H23 119.7
C25 C24 C23 120.4(4)
C25 C24 H24 119.8
C23 C24 H24 119.8
C24 C25 C26 119.5(4)
C24 C25 H25 120.3
C26 C25 H25 120.3
C25 C26 C21 120.5(4)
C25 C26 H26 119.7
C21 C26 H26 119.7
C28 C27 C32 119.8(4)
C28 C27 P2 120.7(3)
C32 C27 P2 119.3(3)
C29 C28 C27 120.4(4)
C29 C28 H28 119.8
C27 C28 H28 119.8
C30 C29 C28 120.1(5)
C30 C29 H29 120.0
C28 C29 H29 120.0
C29 C30 C31 119.8(4)
C29 C30 H30 120.1
C31 C30 H30 120.1
C30 C31 C32 120.8(4)
C30 C31 H31 119.6
C32 C31 H31 119.6
C27 C32 C31 119.1(4)
C27 C32 H32 120.5
C31 C32 H32 120.5
C38 C33 C34 119.0(4)
C38 C33 P3 125.5(3)
C34 C33 P3 115.5(3)
C35 C34 C33 120.9(4)
C35 C34 H34 119.5
C33 C34 H34 119.5
C36 C35 C34 119.3(4)
C36 C35 H35 120.4
C34 C35 H35 120.4
C37 C36 C35 120.8(4)
C37 C36 H36 119.6
C35 C36 H36 119.6
C36 C37 C38 120.7(4)
C36 C37 H37 119.6
C38 C37 H37 119.6
C33 C38 C37 119.3(4)
C33 C38 H38 120.4
C37 C38 H38 120.4
C40 C39 C44 119.8(4)
C40 C39 P3 118.8(3)
C44 C39 P3 121.4(3)
C39 C40 C41 120.5(4)
C39 C40 H40 119.7
C41 C40 H40 119.7
C40 C41 C42 119.5(4)
C40 C41 H41 120.2
C42 C41 H41 120.2
C43 C42 C41 120.7(4)
C43 C42 H42 119.6
C41 C42 H42 119.6
C42 C43 C44 120.1(4)
C42 C43 H43 120.0
C44 C43 H43 120.0
C43 C44 C39 119.4(4)
C43 C44 H44 120.3
C39 C44 H44 120.3
O3 C45 C46 121.3(4)
O3 C45 P3 122.3(3)
C46 C45 P3 116.3(3)
C47 C46 C51 119.9(4)
C47 C46 C45 119.8(3)
C51 C46 C45 120.2(4)
C48 C47 C46 120.3(4)
C48 C47 H47 119.8
C46 C47 H47 119.8
C47 C48 C49 120.3(4)
C47 C48 H48 119.8
C49 C48 H48 119.8
C48 C49 C50 119.6(4)
C48 C49 H49 120.2
C50 C49 H49 120.2
C51 C50 C49 120.7(3)
C51 C50 C52 121.5(4)
C49 C50 C52 117.8(3)
C50 C51 C46 119.0(4)
C50 C51 H51 120.5
C46 C51 H51 120.5
O4 C52 C50 121.6(4)
O4 C52 P4 121.7(3)
C50 C52 P4 116.7(3)
C58 C53 C54 118.9(3)
C58 C53 P4 119.5(3)
C54 C53 P4 121.5(3)
C55 C54 C53 119.8(4)
C55 C54 H54 120.1
C53 C54 H54 120.1
C56 C55 C54 120.3(5)
C56 C55 H55 119.9
C54 C55 H55 119.9
C55 C56 C57 120.0(4)
C55 C56 H56 120.0
C57 C56 H56 120.0
C56 C57 C58 120.7(4)
C56 C57 H57 119.7
C58 C57 H57 119.7
C53 C58 C57 120.3(4)
C53 C58 H58 119.8
C57 C58 H58 119.8
C64 C59 C60 119.0(4)
C64 C59 P4 119.8(3)
C60 C59 P4 121.2(3)
C61 C60 C59 119.9(4)
C61 C60 H60 120.1
C59 C60 H60 120.1
C60 C61 C62 120.1(4)
C60 C61 H61 119.9
C62 C61 H61 119.9
C63 C62 C61 119.9(4)
C63 C62 H62 120.0
C61 C62 H62 120.0
C64 C63 C62 120.4(4)
C64 C63 H63 119.8
C62 C63 H63 119.8
C63 C64 C59 120.6(4)
C63 C64 H64 119.7
C59 C64 H64 119.7
N1 C65 C66 179.2(8)
C65 C66 H66A 109.5
C65 C66 H66B 109.5
H66A C66 H66B 109.5
C65 C66 H66C 109.5
H66A C66 H66C 109.5
H66B C66 H66C 109.5
N2 C67 C68 179.2(7)
C67 C68 H68A 109.5
C67 C68 H68B 109.5
H68A C68 H68B 109.5
C67 C68 H68C 109.5
H68A C68 H68C 109.5
H68B C68 H68C 109.5
N3 C69 C70 179.3(6)
C69 C70 H70A 109.5
C69 C70 H70B 109.5
H70A C70 H70B 109.5
C69 C70 H70C 109.5
H70A C70 H70C 109.5
H70B C70 H70C 109.5
N4 C71 C72 179.3(5)
C71 C72 H72A 109.5
C71 C72 H72B 109.5
H72A C72 H72B 109.5
C71 C72 H72C 109.5
H72A C72 H72C 109.5
H72B C72 H72C 109.5

loop_
_geom_bond_atom_site_label_1
_geom_bond_atom_site_label_2
_geom_bond_distance
Cu1 P1 2.2584(10)
Cu1 P4 2.2595(11)
Cu1 Cl2 2.3523(9)
Cu1 Cl1 2.3908(10)
Cu2 P3 2.2579(10)
Cu2 P2 2.2617(11)
Cu2 Cl2 2.3579(9)
Cu2 Cl1 2.3930(10)
P1 C7 1.807(4)
P1 C1 1.819(4)
P1 C13 1.890(4)
P2 C21 1.818(4)
P2 C27 1.822(4)
P2 C20 1.880(4)
P3 C33 1.809(4)
P3 C39 1.820(4)
P3 C45 1.890(4)
P4 C53 1.815(3)
P4 C59 1.821(4)
P4 C52 1.881(4)
O1 C13 1.214(5)
O2 C20 1.206(5)
O3 C45 1.201(5)
O4 C52 1.208(4)
C1 C6 1.378(5)
C1 C2 1.386(6)
C2 C3 1.386(6)
C2 H2 0.9500
C3 C4 1.372(7)
C3 H3 0.9500
C4 C5 1.374(8)
C4 H4 0.9500
C5 C6 1.389(6)
C5 H5 0.9500
C6 H6 0.9500
C7 C12 1.396(5)
C7 C8 1.396(5)
C8 C9 1.388(6)
C8 H8 0.9500
C9 C10 1.383(6)
C9 H9 0.9500
C10 C11 1.384(7)
C10 H10 0.9500
C11 C12 1.379(6)
C11 H11 0.9500
C12 H12 0.9500
C13 C14 1.487(5)
C14 C19 1.379(5)
C14 C15 1.399(5)
C15 C16 1.389(6)
C15 H15 0.9500
C16 C17 1.387(6)
C16 H16 0.9500
C17 C18 1.381(6)
C17 H17 0.9500
C18 C19 1.397(5)
C18 C20 1.485(5)
C19 H19 0.9500
C21 C22 1.393(5)
C21 C26 1.396(5)
C22 C23 1.385(6)
C22 H22 0.9500
C23 C24 1.381(6)
C23 H23 0.9500
C24 C25 1.380(5)
C24 H24 0.9500
C25 C26 1.393(5)
C25 H25 0.9500
C26 H26 0.9500
C27 C28 1.390(5)
C27 C32 1.395(6)
C28 C29 1.389(5)
C28 H28 0.9500
C29 C30 1.382(8)
C29 H29 0.9500
C30 C31 1.383(7)
C30 H30 0.9500
C31 C32 1.401(5)
C31 H31 0.9500
C32 H32 0.9500
C33 C38 1.394(5)
C33 C34 1.396(6)
C34 C35 1.384(5)
C34 H34 0.9500
C35 C36 1.379(6)
C35 H35 0.9500
C36 C37 1.363(7)
C36 H36 0.9500
C37 C38 1.397(6)
C37 H37 0.9500
C38 H38 0.9500
C39 C40 1.375(6)
C39 C44 1.402(5)
C40 C41 1.386(6)
C40 H40 0.9500
C41 C42 1.386(6)
C41 H41 0.9500
C42 C43 1.369(6)
C42 H42 0.9500
C43 C44 1.392(6)
C43 H43 0.9500
C44 H44 0.9500
C45 C46 1.493(6)
C46 C47 1.394(5)
C46 C51 1.399(5)
C47 C48 1.374(6)
C47 H47 0.9500
C48 C49 1.383(6)
C48 H48 0.9500
C49 C50 1.396(5)
C49 H49 0.9500
C50 C51 1.384(5)
C50 C52 1.495(5)
C51 H51 0.9500
C53 C58 1.382(5)
C53 C54 1.400(6)
C54 C55 1.396(5)
C54 H54 0.9500
C55 C56 1.367(8)
C55 H55 0.9500
C56 C57 1.372(7)
C56 H56 0.9500
C57 C58 1.385(5)
C57 H57 0.9500
C58 H58 0.9500
C59 C64 1.396(5)
C59 C60 1.401(5)
C60 C61 1.380(6)
C60 H60 0.9500
C61 C62 1.399(6)
C61 H61 0.9500
C62 C63 1.373(5)
C62 H62 0.9500
C63 C64 1.372(6)
C63 H63 0.9500
C64 H64 0.9500
N1 C65 1.102(8)
C65 C66 1.483(9)
C66 H66A 0.9800
C66 H66B 0.9800
C66 H66C 0.9800
N2 C67 1.103(7)
C67 C68 1.480(9)
C68 H68A 0.9800
C68 H68B 0.9800
C68 H68C 0.9800
N3 C69 1.120(6)
C69 C70 1.452(6)
C70 H70A 0.9800
C70 H70B 0.9800
C70 H70C 0.9800
N4 C71 1.124(6)
C71 C72 1.461(6)
C72 H72A 0.9800
C72 H72B 0.9800
C72 H72C 0.9800
